data_7131278
loop_
_publ_author_name
'Zhang, Jia'
'Li, Songyi'
'Fang, Huayi'

_publ_section_title
;
 C-H bond activations by the
 HO&#x2d9;/(Salophen<sup><i>t</i>-Bu</sup>)Co(II) radical pair generated
 <i>via</i> homolysis of a terminal Co(III)-OH bond.
;
_journal_issue 22
_journal_name_full 'Chemical communications (Cambridge, England)'
_journal_page_first 3245
_journal_page_last 3248
_journal_paper_doi 10.1039/d3cc00146f
_journal_volume 59
_journal_year 2023
_chemical_formula_iupac 'C62 H60 B Co N4 O2'
_chemical_formula_sum 'C62 H60 B Co N4 O2'
_chemical_formula_weight 962.88
_space_group_crystal_system triclinic
_space_group_IT_number 2
_space_group_name_Hall '-P 1'
_space_group_name_H-M_alt 'P -1'
_atom_sites_solution_hydrogens geom
_audit_update_record
;
2022-11-21 deposited with the CCDC.	2023-02-15 downloaded from the CCDC.
;
_cell_angle_alpha 79.7420(10)
_cell_angle_beta 86.2130(10)
_cell_angle_gamma 70.5780(10)
_cell_formula_units_Z 2
_cell_length_a 10.3509(3)
_cell_length_b 14.6047(4)
_cell_length_c 17.9960(5)
_cell_measurement_reflns_used 9556
_cell_measurement_temperature 172.(2)
_cell_measurement_theta_max 26.3197
_cell_measurement_theta_min 2.2962
_cell_volume 2524.60(12)
_computing_cell_refinement 'SAINT V8.38A (Bruker AXS Inc., 2017)'
_computing_data_reduction 'SAINT V8.38A (Bruker AXS Inc., 2017)'
_computing_molecular_graphics 'shelXle (C.B. Huebschle, rev 833)'
_computing_structure_refinement 'SHELXL-2016/6 (Sheldrick, 2016)'
_computing_structure_solution 'SHELXT 2014/5 (Sheldrick, 2014)'
_diffrn_ambient_temperature 172.(2)
_diffrn_detector_area_resol_mean 7.3910
_diffrn_measured_fraction_theta_full 0.998
_diffrn_measured_fraction_theta_max 0.998
_diffrn_measurement_device_type 'Bruker D8 Venture Photon II'
_diffrn_radiation_type 'Mo K\a'
_diffrn_radiation_wavelength 0.71073
_diffrn_reflns_av_R_equivalents 0.0359
_diffrn_reflns_av_unetI/netI 0.0311
_diffrn_reflns_limit_h_max 12
_diffrn_reflns_limit_h_min -12
_diffrn_reflns_limit_k_max 18
_diffrn_reflns_limit_k_min -18
_diffrn_reflns_limit_l_max 22
_diffrn_reflns_limit_l_min -22
_diffrn_reflns_number 46557
_diffrn_reflns_theta_full 26.38
_diffrn_reflns_theta_max 26.38
_diffrn_reflns_theta_min 2.30
_diffrn_source 'Fine-focus sealed x-ray tube'
_diffrn_source_type 'Bruker IuS 3.0'
_exptl_absorpt_coefficient_mu 0.389
_exptl_absorpt_correction_T_max 0.97
_exptl_absorpt_correction_T_min 0.93
_exptl_absorpt_correction_type multi-scan
_exptl_absorpt_process_details
;
SADABS-2016/2 - Bruker AXS area detector scaling and absorption correction
;
_exptl_crystal_colour brown
_exptl_crystal_density_diffrn 1.267
_exptl_crystal_density_method 'not measured'
_exptl_crystal_description Block
_exptl_crystal_F_000 1016
_exptl_crystal_size_max 0.130
_exptl_crystal_size_mid 0.100
_exptl_crystal_size_min 0.090
_refine_diff_density_max 0.379
_refine_diff_density_min -0.414
_refine_ls_extinction_method none
_refine_ls_goodness_of_fit_ref 1.031
_refine_ls_hydrogen_treatment constr
_refine_ls_matrix_type full
_refine_ls_number_parameters 637
_refine_ls_number_reflns 10323
_refine_ls_number_restraints 0
_refine_ls_restrained_S_all 1.031
_refine_ls_R_factor_all 0.0436
_refine_ls_R_factor_gt 0.0357
_refine_ls_shift/su_max 0.001
_refine_ls_shift/su_mean 0.000
_refine_ls_structure_factor_coef Fsqd
_refine_ls_weighting_details 'w=1/[\s^2^(Fo^2^)+(0.0289P)^2^+1.5131P] where P=(Fo^2^+2Fc^2^)/3'
_refine_ls_weighting_scheme calc
_refine_ls_wR_factor_gt 0.0803
_refine_ls_wR_factor_ref 0.0852
_reflns_number_gt 8977
_reflns_number_total 10323
_reflns_threshold_expression 'I > 2\s(I)'
_cod_data_source_file d3cc00146f3.cif
_cod_data_source_block dcc_5_21_1_01
_cod_depositor_comments
;
The following automatic conversions were performed:

data item '_exptl_absorpt_correction_type' value 'Multi-Scan' was
changed to 'multi-scan' in accordance with the
/home/data/users/saulius/crontab/automatic-downloads/rss-feeds/RSC/lib/dictionaries/cif_core.dic
dictionary named 'cif_core.dic' version 2.4.2 last updated on
2011-04-26.

Automatic conversion script
Id: cif_fix_values 7556 2019-12-06 15:28:31Z antanas 

 Adding full bibliography for 7131278--7131282.cif.
;
_cod_database_code 7131278

loop_
_space_group_symop_operation_xyz
'x, y, z'
'-x, -y, -z'

loop_
_atom_site_type_symbol
_atom_site_label
_atom_site_fract_x
_atom_site_fract_y
_atom_site_fract_z
_atom_site_U_iso_or_equiv
_atom_site_adp_type
_atom_site_calc_flag
_atom_site_refinement_flags_adp
_atom_site_refinement_flags_occupancy
_atom_site_refinement_flags_posn
_atom_site_occupancy
_atom_site_disorder_assembly
_atom_site_disorder_group
Co Co70 0.06680(2) 0.38217(2) 0.24665(2) 0.01750(6) Uani d . . . 1 . .
O O67 -0.00643(11) 0.27858(8) 0.28134(6) 0.0207(2) Uani d . . . 1 . .
O O68 0.19412(11) 0.32376(8) 0.32594(6) 0.0207(2) Uani d . . . 1 . .
N N63 -0.05087(13) 0.43521(10) 0.16206(7) 0.0217(3) Uani d . . . 1 . .
N N64 0.12735(13) 0.49209(9) 0.21613(7) 0.0205(3) Uani d . . . 1 . .
N N65 0.20670(13) 0.30090(10) 0.18210(7) 0.0198(3) Uani d . . . 1 . .
N N66 -0.06433(14) 0.46071(10) 0.31511(7) 0.0212(3) Uani d . . . 1 . .
C C1 0.51730(17) 0.82889(12) 0.20915(9) 0.0231(3) Uani d . . . 1 . .
C C2 0.64589(17) 0.78766(12) 0.17653(10) 0.0246(4) Uani d . . . 1 . .
H H2 0.656349 0.73836 0.146441 0.03 Uiso calc U . R 1 . .
C C3 0.75889(18) 0.81576(13) 0.18628(11) 0.0297(4) Uani d . . . 1 . .
H H3 0.843924 0.785968 0.162912 0.036 Uiso calc U . R 1 . .
C C4 0.74738(19) 0.88678(14) 0.22981(12) 0.0370(5) Uani d . . . 1 . .
H H4 0.824131 0.906129 0.236856 0.044 Uiso calc U . R 1 . .
C C5 0.6225(2) 0.92951(15) 0.26311(13) 0.0433(5) Uani d . . . 1 . .
H H5 0.61338 0.978472 0.293313 0.052 Uiso calc U . R 1 . .
C C6 0.51025(19) 0.90114(13) 0.25258(12) 0.0340(4) Uani d . . . 1 . .
H H6 0.425453 0.931966 0.275735 0.041 Uiso calc U . R 1 . .
C C7 0.29715(17) 0.89521(12) 0.12542(9) 0.0238(3) Uani d . . . 1 . .
C C8 0.16144(19) 0.95650(13) 0.13091(11) 0.0332(4) Uani d . . . 1 . .
H H8 0.111019 0.946359 0.175897 0.04 Uiso calc U . R 1 . .
C C9 0.0978(2) 1.03188(15) 0.07265(13) 0.0460(5) Uani d . . . 1 . .
H H9 0.005048 1.071181 0.078226 0.055 Uiso calc U . R 1 . .
C C10 0.1686(2) 1.04994(15) 0.00680(12) 0.0449(5) Uani d . . . 1 . .
H H10 0.124363 1.100192 -0.033392 0.054 Uiso calc U . R 1 . .
C C11 0.3046(2) 0.99377(14) 0.00030(11) 0.0380(5) Uani d . . . 1 . .
H H11 0.355621 1.00658 -0.043837 0.046 Uiso calc U . R 1 . .
C C12 0.36587(19) 0.91882(13) 0.05847(10) 0.0310(4) Uani d . . . 1 . .
H H12 0.459445 0.881267 0.052895 0.037 Uiso calc U . R 1 . .
C C13 0.28597(16) 0.78592(11) 0.26526(9) 0.0209(3) Uani d . . . 1 . .
C C14 0.15860(17) 0.77382(12) 0.25734(10) 0.0244(3) Uani d . . . 1 . .
H H14 0.126377 0.780324 0.207822 0.029 Uiso calc U . R 1 . .
C C15 0.07733(18) 0.75281(13) 0.31841(11) 0.0295(4) Uani d . . . 1 . .
H H15 -0.00772 0.74487 0.310075 0.035 Uiso calc U . R 1 . .
C C16 0.12093(19) 0.74351(14) 0.39140(11) 0.0346(4) Uani d . . . 1 . .
H H16 0.065427 0.730623 0.433479 0.041 Uiso calc U . R 1 . .
C C17 0.24600(19) 0.75324(15) 0.40193(11) 0.0357(4) Uani d . . . 1 . .
H H17 0.277655 0.745986 0.451697 0.043 Uiso calc U . R 1 . .
C C18 0.32646(18) 0.77363(13) 0.34028(10) 0.0287(4) Uani d . . . 1 . .
H H18 0.412514 0.779472 0.349404 0.034 Uiso calc U . R 1 . .
C C19 0.43053(16) 0.69748(12) 0.15881(9) 0.0215(3) Uani d . . . 1 . .
C C20 0.39756(18) 0.68215(13) 0.08926(10) 0.0281(4) Uani d . . . 1 . .
H H20 0.347064 0.737194 0.054122 0.034 Uiso calc U . R 1 . .
C C21 0.43651(19) 0.58811(14) 0.06951(11) 0.0348(4) Uani d . . . 1 . .
H H21 0.411749 0.580456 0.021651 0.042 Uiso calc U . R 1 . .
C C22 0.51030(19) 0.50675(13) 0.11877(11) 0.0335(4) Uani d . . . 1 . .
H H22 0.535304 0.442922 0.105581 0.04 Uiso calc U . R 1 . .
C C23 0.54766(19) 0.51913(13) 0.18787(11) 0.0311(4) Uani d . . . 1 . .
H H23 0.600218 0.463894 0.222147 0.037 Uiso calc U . R 1 . .
C C24 0.50785(17) 0.61268(12) 0.20669(10) 0.0265(4) Uani d . . . 1 . .
H H24 0.534236 0.619694 0.254378 0.032 Uiso calc U . R 1 . .
C C25 0.2464(2) 0.18939(15) 0.47496(11) 0.0358(4) Uani d . . . 1 . .
H H25A 0.175641 0.213391 0.436019 0.054 Uiso calc U . R 1 . .
H H25B 0.219394 0.229766 0.515008 0.054 Uiso calc U . R 1 . .
H H25C 0.257163 0.120715 0.496356 0.054 Uiso calc U . R 1 . .
C C26 0.4250(2) 0.13653(14) 0.37451(11) 0.0369(4) Uani d . . . 1 . .
H H26A 0.356201 0.164709 0.334554 0.055 Uiso calc U . R 1 . .
H H26B 0.431073 0.067986 0.393269 0.055 Uiso calc U . R 1 . .
H H26C 0.514217 0.138896 0.354194 0.055 Uiso calc U . R 1 . .
C C27 0.4922(2) 0.14837(15) 0.50150(12) 0.0424(5) Uani d . . . 1 . .
H H27A 0.581948 0.148899 0.480752 0.064 Uiso calc U . R 1 . .
H H27B 0.495388 0.080276 0.519614 0.064 Uiso calc U . R 1 . .
H H27C 0.468695 0.185489 0.543566 0.064 Uiso calc U . R 1 . .
C C28 0.38326(18) 0.19612(13) 0.43962(10) 0.0271(4) Uani d . . . 1 . .
C C29 0.37241(16) 0.30364(12) 0.40970(9) 0.0223(3) Uani d . . . 1 . .
C C30 0.45553(18) 0.34714(14) 0.43684(10) 0.0288(4) Uani d . . . 1 . .
H H30 0.519977 0.308581 0.47481 0.035 Uiso calc U . R 1 . .
C C31 0.45026(19) 0.44481(14) 0.41160(11) 0.0337(4) Uani d . . . 1 . .
H H31 0.507106 0.471958 0.433625 0.04 Uiso calc U . R 1 . .
C C32 0.36291(19) 0.50002(14) 0.35531(10) 0.0306(4) Uani d . . . 1 . .
H H32 0.358184 0.566411 0.338016 0.037 Uiso calc U . R 1 . .
C C33 0.27843(17) 0.45936(12) 0.32200(9) 0.0236(3) Uani d . . . 1 . .
C C34 0.27766(16) 0.36177(12) 0.35113(9) 0.0203(3) Uani d . . . 1 . .
C C35 0.20642(17) 0.51712(12) 0.25645(10) 0.0239(3) Uani d . . . 1 . .
H H35 0.216597 0.57994 0.240308 0.029 Uiso calc U . R 1 . .
C C36 0.09332(19) 0.06308(14) 0.35569(11) 0.0344(4) Uani d . . . 1 . .
H H36A 0.126297 0.020343 0.317435 0.052 Uiso calc U . R 1 . .
H H36B 0.124672 0.025274 0.405632 0.052 Uiso calc U . R 1 . .
H H36C 0.129337 0.118227 0.344473 0.052 Uiso calc U . R 1 . .
C C37 -0.1148(2) 0.01397(15) 0.37829(13) 0.0436(5) Uani d . . . 1 . .
H H37A -0.215179 0.036572 0.377711 0.065 Uiso calc U . R 1 . .
H H37B -0.08262 -0.018919 0.429266 0.065 Uiso calc U . R 1 . .
H H37C -0.078996 -0.032333 0.342729 0.065 Uiso calc U . R 1 . .
C C38 -0.06402(19) 0.10287(13) 0.35498(10) 0.0287(4) Uani d . . . 1 . .
C C39 -0.1182(2) 0.17041(15) 0.41453(11) 0.0401(5) Uani d . . . 1 . .
H H39A -0.082918 0.225912 0.403463 0.06 Uiso calc U . R 1 . .
H H39B -0.087786 0.133109 0.464732 0.06 Uiso calc U . R 1 . .
H H39C -0.218589 0.195252 0.413352 0.06 Uiso calc U . R 1 . .
C C40 -0.11667(17) 0.16040(12) 0.27670(10) 0.0259(4) Uani d . . . 1 . .
C C41 -0.19421(19) 0.12881(14) 0.23379(12) 0.0356(4) Uani d . . . 1 . .
H H41 -0.214684 0.070591 0.254396 0.043 Uiso calc U . R 1 . .
C C42 -0.2447(2) 0.17706(14) 0.16176(12) 0.0405(5) Uani d . . . 1 . .
H H42 -0.295285 0.150729 0.134275 0.049 Uiso calc U . R 1 . .
C C43 -0.22022(19) 0.26190(14) 0.13196(11) 0.0338(4) Uani d . . . 1 . .
H H43 -0.255708 0.296063 0.083754 0.041 Uiso calc U . R 1 . .
C C44 -0.14191(17) 0.29995(12) 0.17236(10) 0.0256(4) Uani d . . . 1 . .
C C45 -0.08615(16) 0.24889(12) 0.24462(9) 0.0225(3) Uani d . . . 1 . .
C C46 -0.12368(17) 0.38973(12) 0.13692(9) 0.0248(4) Uani d . . . 1 . .
H H46 -0.169047 0.419681 0.090226 0.03 Uiso calc U . R 1 . .
C C47 -0.03536(17) 0.52353(12) 0.12015(9) 0.0241(4) Uani d . . . 1 . .
C C48 -0.1105(2) 0.58071(14) 0.05684(10) 0.0331(4) Uani d . . . 1 . .
H H48 -0.181894 0.563435 0.038639 0.04 Uiso calc U . R 1 . .
C C49 -0.0794(2) 0.66326(14) 0.02079(11) 0.0385(5) Uani d . . . 1 . .
H H49 -0.130219 0.702685 -0.022287 0.046 Uiso calc U . R 1 . .
C C50 0.0245(2) 0.68875(13) 0.04683(11) 0.0356(4) Uani d . . . 1 . .
H H50 0.046623 0.744083 0.020464 0.043 Uiso calc U . R 1 . .
C C51 0.09646(19) 0.63451(12) 0.11076(10) 0.0291(4) Uani d . . . 1 . .
H H51 0.167169 0.652622 0.128846 0.035 Uiso calc U . R 1 . .
C C52 0.06419(17) 0.55275(12) 0.14857(9) 0.0233(3) Uani d . . . 1 . .
C C53 0.2917(2) 0.33608(14) 0.13519(12) 0.0383(5) Uani d . . . 1 . .
H H53 0.284061 0.403311 0.131958 0.046 Uiso calc U . R 1 . .
C C54 0.3895(2) 0.27937(16) 0.09142(14) 0.0472(6) Uani d . . . 1 . .
H H54 0.445314 0.30797 0.057543 0.057 Uiso calc U . R 1 . .
C C55 0.40570(19) 0.18065(14) 0.09733(12) 0.0367(4) Uani d . . . 1 . .
H H55 0.474563 0.13964 0.069052 0.044 Uiso calc U . R 1 . .
C C56 0.3195(2) 0.14317(14) 0.14521(11) 0.0366(4) Uani d . . . 1 . .
H H56 0.326259 0.075945 0.149681 0.044 Uiso calc U . R 1 . .
C C57 0.2235(2) 0.20458(13) 0.18648(11) 0.0335(4) Uani d . . . 1 . .
H H57 0.165766 0.177524 0.220015 0.04 Uiso calc U . R 1 . .
C C58 -0.06426(19) 0.42125(13) 0.38876(10) 0.0296(4) Uani d . . . 1 . .
H H58 -0.007536 0.355328 0.404797 0.036 Uiso calc U . R 1 . .
C C59 -0.1437(2) 0.47338(15) 0.44149(11) 0.0413(5) Uani d . . . 1 . .
H H59 -0.142219 0.443333 0.492935 0.05 Uiso calc U . R 1 . .
C C60 -0.2254(2) 0.56943(15) 0.41921(11) 0.0427(5) Uani d . . . 1 . .
H H60 -0.279279 0.606849 0.455108 0.051 Uiso calc U . R 1 . .
C C61 -0.2275(2) 0.61026(14) 0.34388(11) 0.0347(4) Uani d . . . 1 . .
H H61 -0.283693 0.676065 0.326859 0.042 Uiso calc U . R 1 . .
C C62 -0.14663(17) 0.55378(12) 0.29365(10) 0.0269(4) Uani d . . . 1 . .
H H62 -0.149174 0.581849 0.241696 0.032 Uiso calc U . R 1 . .
B B69 0.38079(18) 0.80363(13) 0.19047(10) 0.0206(4) Uani d . . . 1 . .

loop_
_atom_site_aniso_label
_atom_site_aniso_U_11
_atom_site_aniso_U_22
_atom_site_aniso_U_33
_atom_site_aniso_U_12
_atom_site_aniso_U_13
_atom_site_aniso_U_23
Co70 0.01991(11) 0.01488(11) 0.01715(11) -0.00482(8) 0.00062(8) -0.00316(8)
O67 0.0243(6) 0.0196(6) 0.0208(6) -0.0102(5) -0.0011(5) -0.0039(4)
O68 0.0247(6) 0.0174(6) 0.0215(6) -0.0086(5) -0.0036(5) -0.0021(4)
N63 0.0224(7) 0.0191(7) 0.0198(7) -0.0017(6) 0.0010(5) -0.0040(5)
N64 0.0240(7) 0.0140(6) 0.0209(7) -0.0038(5) 0.0041(5) -0.0028(5)
N65 0.0194(6) 0.0189(7) 0.0201(7) -0.0041(5) -0.0021(5) -0.0046(5)
N66 0.0240(7) 0.0196(7) 0.0202(7) -0.0070(6) 0.0016(5) -0.0044(5)
C1 0.0235(8) 0.0189(8) 0.0264(9) -0.0065(7) -0.0004(7) -0.0034(7)
C2 0.0262(8) 0.0204(8) 0.0269(9) -0.0071(7) 0.0002(7) -0.0046(7)
C3 0.0231(8) 0.0252(9) 0.0376(10) -0.0058(7) 0.0012(7) -0.0018(8)
C4 0.0267(9) 0.0313(10) 0.0578(13) -0.0134(8) -0.0017(9) -0.0116(9)
C5 0.0360(11) 0.0384(12) 0.0669(15) -0.0169(9) 0.0026(10) -0.0298(11)
C6 0.0271(9) 0.0291(10) 0.0506(12) -0.0101(8) 0.0058(8) -0.0200(9)
C7 0.0273(8) 0.0181(8) 0.0260(9) -0.0060(7) -0.0010(7) -0.0066(7)
C8 0.0309(9) 0.0255(9) 0.0368(11) -0.0039(8) 0.0045(8) -0.0010(8)
C9 0.0346(11) 0.0320(11) 0.0531(13) 0.0074(9) 0.0013(10) 0.0035(10)
C10 0.0512(13) 0.0284(11) 0.0389(12) 0.0032(9) -0.0027(10) 0.0051(9)
C11 0.0485(12) 0.0265(10) 0.0303(10) -0.0036(9) 0.0066(9) -0.0019(8)
C12 0.0319(9) 0.0262(9) 0.0294(10) -0.0019(8) 0.0037(8) -0.0070(7)
C13 0.0228(8) 0.0156(8) 0.0239(8) -0.0037(6) -0.0005(6) -0.0066(6)
C14 0.0270(8) 0.0209(8) 0.0258(9) -0.0074(7) -0.0028(7) -0.0046(7)
C15 0.0246(8) 0.0238(9) 0.0393(10) -0.0082(7) 0.0010(8) -0.0030(8)
C16 0.0324(10) 0.0329(10) 0.0304(10) -0.0049(8) 0.0094(8) 0.0007(8)
C17 0.0351(10) 0.0430(11) 0.0232(9) -0.0048(9) -0.0008(8) -0.0059(8)
C18 0.0255(9) 0.0335(10) 0.0273(9) -0.0075(8) -0.0026(7) -0.0090(8)
C19 0.0187(7) 0.0218(8) 0.0254(8) -0.0077(7) 0.0043(6) -0.0069(7)
C20 0.0273(9) 0.0269(9) 0.0300(9) -0.0059(7) -0.0025(7) -0.0092(7)
C21 0.0376(10) 0.0350(11) 0.0360(11) -0.0103(9) 0.0016(8) -0.0201(9)
C22 0.0350(10) 0.0230(9) 0.0459(11) -0.0095(8) 0.0111(9) -0.0183(8)
C23 0.0323(9) 0.0196(9) 0.0374(10) -0.0051(7) 0.0056(8) -0.0032(7)
C24 0.0292(9) 0.0238(9) 0.0272(9) -0.0094(7) 0.0020(7) -0.0054(7)
C25 0.0445(11) 0.0353(11) 0.0310(10) -0.0205(9) -0.0037(8) 0.0022(8)
C26 0.0444(11) 0.0237(9) 0.0373(11) -0.0011(8) -0.0088(9) -0.0080(8)
C27 0.0495(12) 0.0355(11) 0.0403(12) -0.0124(10) -0.0208(10) 0.0030(9)
C28 0.0318(9) 0.0244(9) 0.0246(9) -0.0077(7) -0.0074(7) -0.0027(7)
C29 0.0221(8) 0.0250(9) 0.0205(8) -0.0073(7) 0.0026(6) -0.0074(7)
C30 0.0269(9) 0.0363(10) 0.0260(9) -0.0119(8) -0.0005(7) -0.0091(8)
C31 0.0367(10) 0.0421(11) 0.0338(10) -0.0242(9) 0.0014(8) -0.0140(9)
C32 0.0379(10) 0.0294(10) 0.0330(10) -0.0206(8) 0.0059(8) -0.0103(8)
C33 0.0261(8) 0.0214(8) 0.0257(9) -0.0103(7) 0.0042(7) -0.0072(7)
C34 0.0214(8) 0.0206(8) 0.0208(8) -0.0076(7) 0.0040(6) -0.0085(6)
C35 0.0282(8) 0.0171(8) 0.0286(9) -0.0098(7) 0.0062(7) -0.0066(7)
C36 0.0365(10) 0.0312(10) 0.0345(10) -0.0116(8) -0.0073(8) 0.0008(8)
C37 0.0552(13) 0.0335(11) 0.0498(13) -0.0278(10) -0.0043(10) 0.0004(9)
C38 0.0342(9) 0.0240(9) 0.0317(10) -0.0155(8) 0.0018(8) -0.0040(7)
C39 0.0569(13) 0.0370(11) 0.0328(11) -0.0249(10) 0.0119(9) -0.0081(9)
C40 0.0227(8) 0.0216(9) 0.0351(10) -0.0072(7) 0.0002(7) -0.0095(7)
C41 0.0336(10) 0.0254(10) 0.0527(12) -0.0134(8) -0.0059(9) -0.0099(9)
C42 0.0378(11) 0.0324(11) 0.0560(13) -0.0112(9) -0.0205(10) -0.0124(9)
C43 0.0318(10) 0.0307(10) 0.0383(11) -0.0043(8) -0.0136(8) -0.0105(8)
C44 0.0230(8) 0.0229(9) 0.0303(9) -0.0035(7) -0.0042(7) -0.0087(7)
C45 0.0199(8) 0.0203(8) 0.0280(9) -0.0045(7) -0.0002(7) -0.0098(7)
C46 0.0239(8) 0.0245(9) 0.0219(8) -0.0004(7) -0.0041(7) -0.0064(7)
C47 0.0276(8) 0.0186(8) 0.0189(8) 0.0005(7) 0.0041(7) -0.0020(6)
C48 0.0380(10) 0.0298(10) 0.0242(9) -0.0023(8) -0.0023(8) -0.0023(7)
C49 0.0478(12) 0.0272(10) 0.0245(10) 0.0038(9) 0.0013(8) 0.0049(8)
C50 0.0440(11) 0.0227(9) 0.0305(10) -0.0037(8) 0.0121(9) 0.0015(8)
C51 0.0349(10) 0.0194(8) 0.0290(9) -0.0056(7) 0.0107(8) -0.0038(7)
C52 0.0263(8) 0.0162(8) 0.0217(8) -0.0010(7) 0.0060(7) -0.0025(6)
C53 0.0373(10) 0.0275(10) 0.0539(13) -0.0148(8) 0.0194(9) -0.0157(9)
C54 0.0410(11) 0.0402(12) 0.0640(15) -0.0177(10) 0.0268(11) -0.0192(11)
C55 0.0316(10) 0.0341(11) 0.0436(12) -0.0051(8) 0.0089(9) -0.0182(9)
C56 0.0443(11) 0.0205(9) 0.0412(11) -0.0042(8) 0.0056(9) -0.0099(8)
C57 0.0390(10) 0.0221(9) 0.0377(11) -0.0098(8) 0.0111(8) -0.0052(8)
C58 0.0395(10) 0.0232(9) 0.0241(9) -0.0092(8) 0.0048(8) -0.0023(7)
C59 0.0588(13) 0.0359(11) 0.0226(10) -0.0099(10) 0.0125(9) -0.0032(8)
C60 0.0535(13) 0.0376(11) 0.0330(11) -0.0087(10) 0.0177(9) -0.0145(9)
C61 0.0374(10) 0.0275(10) 0.0330(10) -0.0025(8) 0.0072(8) -0.0078(8)
C62 0.0286(9) 0.0241(9) 0.0240(9) -0.0043(7) 0.0019(7) -0.0029(7)
B69 0.0201(8) 0.0187(9) 0.0234(9) -0.0052(7) -0.0004(7) -0.0068(7)

loop_
_atom_type_symbol
_atom_type_description
_atom_type_scat_dispersion_real
_atom_type_scat_dispersion_imag
_atom_type_scat_source
C C 0.0033 0.0016 'International Tables Vol C Tables 4.2.6.8 and 6.1.1.4'
H H 0.0000 0.0000 'International Tables Vol C Tables 4.2.6.8 and 6.1.1.4'
B B 0.0013 0.0007 'International Tables Vol C Tables 4.2.6.8 and 6.1.1.4'
Co Co 0.3494 0.9721 'International Tables Vol C Tables 4.2.6.8 and 6.1.1.4'
N N 0.0061 0.0033 'International Tables Vol C Tables 4.2.6.8 and 6.1.1.4'
O O 0.0106 0.0060 'International Tables Vol C Tables 4.2.6.8 and 6.1.1.4'

loop_
_geom_angle_atom_site_label_1
_geom_angle_atom_site_label_2
_geom_angle_atom_site_label_3
_geom_angle_site_symmetry_1
_geom_angle_site_symmetry_3
_geom_angle
_geom_angle_publ_flag
O68 Co70 N64 . . 94.80(5) ?
O68 Co70 N63 . . 175.58(5) ?
N64 Co70 N63 . . 85.24(6) ?
O68 Co70 O67 . . 86.20(5) ?
N64 Co70 O67 . . 175.27(5) ?
N63 Co70 O67 . . 94.12(5) ?
O68 Co70 N66 . . 90.57(5) ?
N64 Co70 N66 . . 87.42(5) ?
N63 Co70 N66 . . 93.84(6) ?
O67 Co70 N66 . . 87.95(5) ?
O68 Co70 N65 . . 86.31(5) ?
N64 Co70 N65 . . 92.29(5) ?
N63 Co70 N65 . . 89.27(5) ?
O67 Co70 N65 . . 92.38(5) ?
N66 Co70 N65 . . 176.84(5) ?
C45 O67 Co70 . . 127.64(10) ?
C34 O68 Co70 . . 127.36(10) ?
C46 N63 C47 . . 121.72(14) ?
C46 N63 Co70 . . 124.40(12) ?
C47 N63 Co70 . . 113.10(11) ?
C35 N64 C52 . . 122.33(14) ?
C35 N64 Co70 . . 124.17(11) ?
C52 N64 Co70 . . 113.06(11) ?
C53 N65 C57 . . 116.43(15) ?
C53 N65 Co70 . . 123.29(12) ?
C57 N65 Co70 . . 120.22(11) ?
C62 N66 C58 . . 117.83(14) ?
C62 N66 Co70 . . 123.90(11) ?
C58 N66 Co70 . . 118.09(11) ?
C6 C1 C2 . . 115.03(15) ?
C6 C1 B69 . . 122.04(15) ?
C2 C1 B69 . . 122.60(14) ?
C3 C2 C1 . . 122.94(16) ?
C3 C2 H2 . . 118.5 ?
C1 C2 H2 . . 118.5 ?
C4 C3 C2 . . 120.01(17) ?
C4 C3 H3 . . 120.0 ?
C2 C3 H3 . . 120.0 ?
C3 C4 C5 . . 119.08(17) ?
C3 C4 H4 . . 120.5 ?
C5 C4 H4 . . 120.5 ?
C4 C5 C6 . . 120.33(18) ?
C4 C5 H5 . . 119.8 ?
C6 C5 H5 . . 119.8 ?
C5 C6 C1 . . 122.60(17) ?
C5 C6 H6 . . 118.7 ?
C1 C6 H6 . . 118.7 ?
C8 C7 C12 . . 114.88(16) ?
C8 C7 B69 . . 125.96(15) ?
C12 C7 B69 . . 119.12(15) ?
C9 C8 C7 . . 122.26(18) ?
C9 C8 H8 . . 118.9 ?
C7 C8 H8 . . 118.9 ?
C10 C9 C8 . . 120.55(18) ?
C10 C9 H9 . . 119.7 ?
C8 C9 H9 . . 119.7 ?
C9 C10 C11 . . 119.05(18) ?
C9 C10 H10 . . 120.5 ?
C11 C10 H10 . . 120.5 ?
C10 C11 C12 . . 119.61(18) ?
C10 C11 H11 . . 120.2 ?
C12 C11 H11 . . 120.2 ?
C11 C12 C7 . . 123.56(17) ?
C11 C12 H12 . . 118.2 ?
C7 C12 H12 . . 118.2 ?
C18 C13 C14 . . 114.50(15) ?
C18 C13 B69 . . 124.81(14) ?
C14 C13 B69 . . 120.49(14) ?
C15 C14 C13 . . 123.33(16) ?
C15 C14 H14 . . 118.3 ?
C13 C14 H14 . . 118.3 ?
C16 C15 C14 . . 119.79(16) ?
C16 C15 H15 . . 120.1 ?
C14 C15 H15 . . 120.1 ?
C17 C16 C15 . . 118.92(17) ?
C17 C16 H16 . . 120.5 ?
C15 C16 H16 . . 120.5 ?
C16 C17 C18 . . 120.58(17) ?
C16 C17 H17 . . 119.7 ?
C18 C17 H17 . . 119.7 ?
C17 C18 C13 . . 122.85(16) ?
C17 C18 H18 . . 118.6 ?
C13 C18 H18 . . 118.6 ?
C20 C19 C24 . . 115.36(15) ?
C20 C19 B69 . . 126.18(15) ?
C24 C19 B69 . . 118.38(14) ?
C19 C20 C21 . . 122.06(17) ?
C19 C20 H20 . . 119.0 ?
C21 C20 H20 . . 119.0 ?
C22 C21 C20 . . 120.60(17) ?
C22 C21 H21 . . 119.7 ?
C20 C21 H21 . . 119.7 ?
C21 C22 C23 . . 119.10(16) ?
C21 C22 H22 . . 120.4 ?
C23 C22 H22 . . 120.4 ?
C22 C23 C24 . . 119.57(17) ?
C22 C23 H23 . . 120.2 ?
C24 C23 H23 . . 120.2 ?
C23 C24 C19 . . 123.27(17) ?
C23 C24 H24 . . 118.4 ?
C19 C24 H24 . . 118.4 ?
C28 C25 H25A . . 109.5 ?
C28 C25 H25B . . 109.5 ?
H25A C25 H25B . . 109.5 ?
C28 C25 H25C . . 109.5 ?
H25A C25 H25C . . 109.5 ?
H25B C25 H25C . . 109.5 ?
C28 C26 H26A . . 109.5 ?
C28 C26 H26B . . 109.5 ?
H26A C26 H26B . . 109.5 ?
C28 C26 H26C . . 109.5 ?
H26A C26 H26C . . 109.5 ?
H26B C26 H26C . . 109.5 ?
C28 C27 H27A . . 109.5 ?
C28 C27 H27B . . 109.5 ?
H27A C27 H27B . . 109.5 ?
C28 C27 H27C . . 109.5 ?
H27A C27 H27C . . 109.5 ?
H27B C27 H27C . . 109.5 ?
C29 C28 C26 . . 109.22(14) ?
C29 C28 C27 . . 111.79(14) ?
C26 C28 C27 . . 107.74(15) ?
C29 C28 C25 . . 110.83(14) ?
C26 C28 C25 . . 110.41(15) ?
C27 C28 C25 . . 106.79(15) ?
C30 C29 C34 . . 117.65(15) ?
C30 C29 C28 . . 121.36(15) ?
C34 C29 C28 . . 120.97(14) ?
C29 C30 C31 . . 123.84(17) ?
C29 C30 H30 . . 118.1 ?
C31 C30 H30 . . 118.1 ?
C32 C31 C30 . . 119.10(16) ?
C32 C31 H31 . . 120.5 ?
C30 C31 H31 . . 120.5 ?
C31 C32 C33 . . 120.53(16) ?
C31 C32 H32 . . 119.7 ?
C33 C32 H32 . . 119.7 ?
C35 C33 C32 . . 116.35(15) ?
C35 C33 C34 . . 123.27(15) ?
C32 C33 C34 . . 120.18(16) ?
O68 C34 C33 . . 122.37(14) ?
O68 C34 C29 . . 119.15(14) ?
C33 C34 C29 . . 118.48(14) ?
N64 C35 C33 . . 126.03(15) ?
N64 C35 H35 . . 117.0 ?
C33 C35 H35 . . 117.0 ?
C38 C36 H36A . . 109.5 ?
C38 C36 H36B . . 109.5 ?
H36A C36 H36B . . 109.5 ?
C38 C36 H36C . . 109.5 ?
H36A C36 H36C . . 109.5 ?
H36B C36 H36C . . 109.5 ?
C38 C37 H37A . . 109.5 ?
C38 C37 H37B . . 109.5 ?
H37A C37 H37B . . 109.5 ?
C38 C37 H37C . . 109.5 ?
H37A C37 H37C . . 109.5 ?
H37B C37 H37C . . 109.5 ?
C36 C38 C40 . . 110.78(14) ?
C36 C38 C39 . . 110.43(16) ?
C40 C38 C39 . . 109.37(15) ?
C36 C38 C37 . . 107.21(15) ?
C40 C38 C37 . . 111.96(15) ?
C39 C38 C37 . . 107.02(15) ?
C38 C39 H39A . . 109.5 ?
C38 C39 H39B . . 109.5 ?
H39A C39 H39B . . 109.5 ?
C38 C39 H39C . . 109.5 ?
H39A C39 H39C . . 109.5 ?
H39B C39 H39C . . 109.5 ?
C41 C40 C45 . . 117.24(16) ?
C41 C40 C38 . . 121.19(16) ?
C45 C40 C38 . . 121.57(14) ?
C40 C41 C42 . . 124.30(18) ?
C40 C41 H41 . . 117.8 ?
C42 C41 H41 . . 117.8 ?
C43 C42 C41 . . 119.01(17) ?
C43 C42 H42 . . 120.5 ?
C41 C42 H42 . . 120.5 ?
C42 C43 C44 . . 120.43(18) ?
C42 C43 H43 . . 119.8 ?
C44 C43 H43 . . 119.8 ?
C46 C44 C43 . . 116.15(16) ?
C46 C44 C45 . . 123.25(15) ?
C43 C44 C45 . . 120.60(16) ?
O67 C45 C44 . . 122.21(15) ?
O67 C45 C40 . . 119.42(15) ?
C44 C45 C40 . . 118.36(14) ?
N63 C46 C44 . . 126.47(15) ?
N63 C46 H46 . . 116.8 ?
C44 C46 H46 . . 116.8 ?
C52 C47 C48 . . 119.78(16) ?
C52 C47 N63 . . 114.00(14) ?
C48 C47 N63 . . 126.21(16) ?
C49 C48 C47 . . 119.06(18) ?
C49 C48 H48 . . 120.5 ?
C47 C48 H48 . . 120.5 ?
C50 C49 C48 . . 120.81(18) ?
C50 C49 H49 . . 119.6 ?
C48 C49 H49 . . 119.6 ?
C51 C50 C49 . . 120.55(17) ?
C51 C50 H50 . . 119.7 ?
C49 C50 H50 . . 119.7 ?
C50 C51 C52 . . 119.25(18) ?
C50 C51 H51 . . 120.4 ?
C52 C51 H51 . . 120.4 ?
C47 C52 C51 . . 120.38(16) ?
C47 C52 N64 . . 114.49(14) ?
C51 C52 N64 . . 125.12(16) ?
N65 C53 C54 . . 123.16(17) ?
N65 C53 H53 . . 118.4 ?
C54 C53 H53 . . 118.4 ?
C53 C54 C55 . . 119.35(19) ?
C53 C54 H54 . . 120.3 ?
C55 C54 H54 . . 120.3 ?
C56 C55 C54 . . 118.30(17) ?
C56 C55 H55 . . 120.8 ?
C54 C55 H55 . . 120.8 ?
C57 C56 C55 . . 118.93(17) ?
C57 C56 H56 . . 120.5 ?
C55 C56 H56 . . 120.5 ?
N65 C57 C56 . . 123.77(17) ?
N65 C57 H57 . . 118.1 ?
C56 C57 H57 . . 118.1 ?
N66 C58 C59 . . 122.13(17) ?
N66 C58 H58 . . 118.9 ?
C59 C58 H58 . . 118.9 ?
C58 C59 C60 . . 119.59(18) ?
C58 C59 H59 . . 120.2 ?
C60 C59 H59 . . 120.2 ?
C59 C60 C61 . . 118.82(18) ?
C59 C60 H60 . . 120.6 ?
C61 C60 H60 . . 120.6 ?
C60 C61 C62 . . 118.79(18) ?
C60 C61 H61 . . 120.6 ?
C62 C61 H61 . . 120.6 ?
N66 C62 C61 . . 122.81(16) ?
N66 C62 H62 . . 118.6 ?
C61 C62 H62 . . 118.6 ?
C1 B69 C13 . . 113.88(13) ?
C1 B69 C7 . . 105.57(13) ?
C13 B69 C7 . . 113.01(13) ?
C1 B69 C19 . . 108.73(13) ?
C13 B69 C19 . . 104.28(13) ?
C7 B69 C19 . . 111.44(13) ?

loop_
_geom_bond_atom_site_label_1
_geom_bond_atom_site_label_2
_geom_bond_site_symmetry_2
_geom_bond_distance
_geom_bond_publ_flag
Co70 O68 . 1.8889(11) ?
Co70 N64 . 1.8923(13) ?
Co70 N63 . 1.8969(13) ?
Co70 O67 . 1.9019(11) ?
Co70 N66 . 1.9807(13) ?
Co70 N65 . 1.9951(13) ?
O67 C45 . 1.3106(19) ?
O68 C34 . 1.3122(18) ?
N63 C46 . 1.303(2) ?
N63 C47 . 1.426(2) ?
N64 C35 . 1.305(2) ?
N64 C52 . 1.424(2) ?
N65 C53 . 1.341(2) ?
N65 C57 . 1.347(2) ?
N66 C62 . 1.345(2) ?
N66 C58 . 1.348(2) ?
C1 C6 . 1.402(2) ?
C1 C2 . 1.403(2) ?
C1 B69 . 1.643(2) ?
C2 C3 . 1.393(2) ?
C2 H2 . 0.95 ?
C3 C4 . 1.378(3) ?
C3 H3 . 0.95 ?
C4 C5 . 1.383(3) ?
C4 H4 . 0.95 ?
C5 C6 . 1.391(3) ?
C5 H5 . 0.95 ?
C6 H6 . 0.95 ?
C7 C8 . 1.400(2) ?
C7 C12 . 1.407(2) ?
C7 B69 . 1.648(2) ?
C8 C9 . 1.394(3) ?
C8 H8 . 0.95 ?
C9 C10 . 1.383(3) ?
C9 H9 . 0.95 ?
C10 C11 . 1.383(3) ?
C10 H10 . 0.95 ?
C11 C12 . 1.384(3) ?
C11 H11 . 0.95 ?
C12 H12 . 0.95 ?
C13 C18 . 1.403(2) ?
C13 C14 . 1.407(2) ?
C13 B69 . 1.647(2) ?
C14 C15 . 1.392(2) ?
C14 H14 . 0.95 ?
C15 C16 . 1.386(3) ?
C15 H15 . 0.95 ?
C16 C17 . 1.377(3) ?
C16 H16 . 0.95 ?
C17 C18 . 1.392(3) ?
C17 H17 . 0.95 ?
C18 H18 . 0.95 ?
C19 C20 . 1.393(2) ?
C19 C24 . 1.403(2) ?
C19 B69 . 1.655(2) ?
C20 C21 . 1.401(2) ?
C20 H20 . 0.95 ?
C21 C22 . 1.375(3) ?
C21 H21 . 0.95 ?
C22 C23 . 1.385(3) ?
C22 H22 . 0.95 ?
C23 C24 . 1.387(2) ?
C23 H23 . 0.95 ?
C24 H24 . 0.95 ?
C25 C28 . 1.540(3) ?
C25 H25A . 0.98 ?
C25 H25B . 0.98 ?
C25 H25C . 0.98 ?
C26 C28 . 1.537(2) ?
C26 H26A . 0.98 ?
C26 H26B . 0.98 ?
C26 H26C . 0.98 ?
C27 C28 . 1.538(2) ?
C27 H27A . 0.98 ?
C27 H27B . 0.98 ?
C27 H27C . 0.98 ?
C28 C29 . 1.536(2) ?
C29 C30 . 1.383(2) ?
C29 C34 . 1.434(2) ?
C30 C31 . 1.402(3) ?
C30 H30 . 0.95 ?
C31 C32 . 1.356(3) ?
C31 H31 . 0.95 ?
C32 C33 . 1.421(2) ?
C32 H32 . 0.95 ?
C33 C35 . 1.415(2) ?
C33 C34 . 1.431(2) ?
C35 H35 . 0.95 ?
C36 C38 . 1.537(3) ?
C36 H36A . 0.98 ?
C36 H36B . 0.98 ?
C36 H36C . 0.98 ?
C37 C38 . 1.539(2) ?
C37 H37A . 0.98 ?
C37 H37B . 0.98 ?
C37 H37C . 0.98 ?
C38 C40 . 1.537(2) ?
C38 C39 . 1.538(3) ?
C39 H39A . 0.98 ?
C39 H39B . 0.98 ?
C39 H39C . 0.98 ?
C40 C41 . 1.381(2) ?
C40 C45 . 1.444(2) ?
C41 C42 . 1.403(3) ?
C41 H41 . 0.95 ?
C42 C43 . 1.357(3) ?
C42 H42 . 0.95 ?
C43 C44 . 1.420(2) ?
C43 H43 . 0.95 ?
C44 C46 . 1.419(2) ?
C44 C45 . 1.431(2) ?
C46 H46 . 0.95 ?
C47 C52 . 1.395(2) ?
C47 C48 . 1.395(2) ?
C48 C49 . 1.389(3) ?
C48 H48 . 0.95 ?
C49 C50 . 1.382(3) ?
C49 H49 . 0.95 ?
C50 C51 . 1.379(3) ?
C50 H50 . 0.95 ?
C51 C52 . 1.395(2) ?
C51 H51 . 0.95 ?
C53 C54 . 1.379(3) ?
C53 H53 . 0.95 ?
C54 C55 . 1.380(3) ?
C54 H54 . 0.95 ?
C55 C56 . 1.376(3) ?
C55 H55 . 0.95 ?
C56 C57 . 1.375(3) ?
C56 H56 . 0.95 ?
C57 H57 . 0.95 ?
C58 C59 . 1.376(3) ?
C58 H58 . 0.95 ?
C59 C60 . 1.378(3) ?
C59 H59 . 0.95 ?
C60 C61 . 1.379(3) ?
C60 H60 . 0.95 ?
C61 C62 . 1.380(2) ?
C61 H61 . 0.95 ?
C62 H62 . 0.95 ?
